data_1536178
loop_
_publ_author_name
'Joergens, S.'
'Hoffmann, R.D.'
'Mewis, A.'
'Poettgen, R.'
'Mosel, B.D.'

_publ_section_title
;
 Neue Hexachalkogeno-hypodiphosphate der Erdalkalimetalle und des
 Europiums
;
_journal_name_full 'Zeitschrift fuer Anorganische und Allgemeine Chemie'
_journal_page_first 429
_journal_page_last 433
_journal_volume 629
_journal_year 2003
_chemical_formula_sum 'Eu2 P2 S6'
_chemical_name_systematic 'Eu2 (P2 S6)'
_space_group_IT_number 14
_symmetry_space_group_name_Hall '-P 2yn'
_symmetry_space_group_name_H-M 'P 1 21/n 1'
_cell_angle_alpha 90
_cell_angle_beta 91.48
_cell_angle_gamma 90
_cell_formula_units_Z 2
_cell_length_a 9.396
_cell_length_b 7.531
_cell_length_c 6.593
_cell_volume 466.373
_citation_journal_id_ASTM ZAACAB
_cod_data_source_file Joergens_ZAACAB_2003_816.cif
_cod_data_source_block Eu2P2S6
_cod_original_cell_volume 466.3734
_cod_original_sg_symbol_Hall '-P 2ybc (x-z,y,z)'
_cod_database_code 1536178

loop_
_symmetry_equiv_pos_as_xyz
x,y,z
-x+1/2,y+1/2,-z+1/2
-x,-y,-z
x-1/2,-y-1/2,z-1/2

loop_
_atom_site_label
_atom_site_type_symbol
_atom_site_fract_x
_atom_site_fract_y
_atom_site_fract_z
_atom_site_occupancy
_atom_site_U_iso_or_equiv
S1 S-2 0.26043 0.496 0.4018 1 0.0
Eu1 Eu+2 0.25153 0.38901 0.95648 1 0.0
S2 S-2 0.96405 0.3098 0.17947 1 0.0
S3 S-2 0.05611 0.20027 0.6527 1 0.0
P1 P+4 0.06535 0.3921 0.4377 1 0.0
